data_7101397
loop_
_publ_author_name
'Eric Rivard'
'W. Alexander Merrill'
'James C. Fettinger'
'Philip P. Power'

_publ_section_title
;
A donor-stabilized strategy for the preparation ofP=B and As=B double bonds
;
_journal_issue 36
_journal_name_full 'Chemical Communications'
_journal_paper_doi 10.1039/b609748k
_journal_year 2006
_chemical_formula_moiety 'C52 H77 B N3 P, 0.5(C6 H14)'
_chemical_formula_sum 'C55 H84 B N3 P'
_chemical_formula_weight 829.03
_chemical_name_common 3
_chemical_name_systematic
;
?
;
_space_group_IT_number 14
_symmetry_cell_setting monoclinic
_symmetry_space_group_name_Hall '-P 2yn'
_symmetry_space_group_name_H-M 'P 1 21/n 1'
_atom_sites_solution_hydrogens geom
_atom_sites_solution_primary direct
_atom_sites_solution_secondary difmap
_audit_creation_method SHELXL-97
_cell_angle_alpha 90.00
_cell_angle_beta 95.8420(10)
_cell_angle_gamma 90.00
_cell_formula_units_Z 4
_cell_length_a 12.8832(8)
_cell_length_b 19.9163(12)
_cell_length_c 20.7647(13)
_cell_measurement_reflns_used 7988
_cell_measurement_temperature 90(2)
_cell_measurement_theta_max 27.48
_cell_measurement_theta_min 2.59
_cell_volume 5300.3(6)
_computing_cell_refinement 'SAINT (7.16b) (Bruker, 2004)'
_computing_data_collection 'Apex2 (2.0.2) (Bruker, 2005)'
_computing_data_reduction 'SAINT (7.16b) (Bruker, 2004)'
_computing_molecular_graphics 'SHELXTL 5.1, XP (Sheldrick, 1994)'
_computing_publication_material SHELXL97
_computing_structure_refinement 'SHELXL-97 (Sheldrick, 1997)'
_computing_structure_solution 'SHELXS-97 (Sheldrick, 1990)'
_diffrn_ambient_temperature 90(2)
_diffrn_measured_fraction_theta_full 0.999
_diffrn_measured_fraction_theta_max 0.999
_diffrn_measurement_device_type 'Bruker SMART APEXII'
_diffrn_measurement_method '\w and \f'
_diffrn_radiation_monochromator graphite
_diffrn_radiation_source 'fine-focus sealed tube'
_diffrn_radiation_type MoK\a
_diffrn_radiation_wavelength 0.71073
_diffrn_reflns_av_R_equivalents 0.0325
_diffrn_reflns_av_sigmaI/netI 0.0264
_diffrn_reflns_limit_h_max 16
_diffrn_reflns_limit_h_min -16
_diffrn_reflns_limit_k_max 25
_diffrn_reflns_limit_k_min -25
_diffrn_reflns_limit_l_max 26
_diffrn_reflns_limit_l_min -26
_diffrn_reflns_number 46847
_diffrn_reflns_theta_full 27.50
_diffrn_reflns_theta_max 27.50
_diffrn_reflns_theta_min 1.78
_diffrn_standards_decay_% 0
_diffrn_standards_interval_count 0
_diffrn_standards_interval_time 0
_diffrn_standards_number 0
_exptl_absorpt_coefficient_mu 0.088
_exptl_absorpt_correction_T_max 0.9776
_exptl_absorpt_correction_T_min 0.9429
_exptl_absorpt_correction_type multi-scan
_exptl_absorpt_process_details 'SADABS 2.10 (Sheldrick, 2003)'
_exptl_crystal_colour Red
_exptl_crystal_density_diffrn 1.039
_exptl_crystal_density_method 'not measured'
_exptl_crystal_description Plate_(Cut)
_exptl_crystal_F_000 1820
_exptl_crystal_size_max 0.68
_exptl_crystal_size_mid 0.57
_exptl_crystal_size_min 0.26
_refine_diff_density_max 0.922
_refine_diff_density_min -0.693
_refine_diff_density_rms 0.058
_refine_ls_extinction_method none
_refine_ls_goodness_of_fit_ref 1.102
_refine_ls_hydrogen_treatment constr
_refine_ls_matrix_type full
_refine_ls_number_parameters 563
_refine_ls_number_reflns 12155
_refine_ls_number_restraints 7
_refine_ls_restrained_S_all 1.103
_refine_ls_R_factor_all 0.0654
_refine_ls_R_factor_gt 0.0535
_refine_ls_shift/su_max 0.000
_refine_ls_shift/su_mean 0.000
_refine_ls_structure_factor_coef Fsqd
_refine_ls_weighting_details 'calc w=1/[\s^2^(Fo^2^)+(0.0935P)^2^+1.3933P] where P=(Fo^2^+2Fc^2^)/3'
_refine_ls_weighting_scheme calc
_refine_ls_wR_factor_gt 0.1487
_refine_ls_wR_factor_ref 0.1575
_reflns_number_gt 9692
_reflns_number_total 12155
_reflns_threshold_expression >2sigma(I)
_cod_data_source_file b609748k.txt
_cod_depositor_comments
;
The following automatic conversions were performed:
'_symmetry_cell_setting' value 'Monoclinic' changed to 'monoclinic'
according to '/home/saulius/struct/CIF-dictionaries/cif_core.dic'
dictionary named 'cif_core.dic' version 2.4.1 from 2010-06-29.

Automatic conversion script
Id: cif_fix_enum 1527 2010-12-29 10:47:43Z saulius 
;
_cod_original_sg_symbol_H-M 'P 21/n'
_cod_database_code 7101397

loop_
_symmetry_equiv_pos_as_xyz
'x, y, z'
'-x+1/2, y+1/2, -z+1/2'
'-x, -y, -z'
'x-1/2, -y-1/2, z-1/2'

loop_
_atom_site_label
_atom_site_type_symbol
_atom_site_fract_x
_atom_site_fract_y
_atom_site_fract_z
_atom_site_U_iso_or_equiv
_atom_site_adp_type
_atom_site_occupancy
_atom_site_symmetry_multiplicity
_atom_site_calc_flag
_atom_site_refinement_flags
_atom_site_disorder_assembly
_atom_site_disorder_group
P1 P 0.44296(3) 0.168658(18) 0.204720(17) 0.01720(10) Uani 1 1 d . A .
N1 N 0.48519(9) 0.24844(6) 0.31825(6) 0.0194(2) Uani 1 1 d . A .
B1 B 0.52910(13) 0.21402(8) 0.26374(8) 0.0184(3) Uani 1 1 d D . .
C1 C 0.50975(10) 0.12674(7) 0.14090(7) 0.0165(3) Uani 1 1 d . . .
C2 C 0.51368(11) 0.15783(7) 0.07971(7) 0.0178(3) Uani 1 1 d . A .
C3 C 0.55499(11) 0.12324(7) 0.02957(7) 0.0211(3) Uani 1 1 d . . .
H3 H 0.5598 0.1451 -0.0107 0.025 Uiso 1 1 calc R A .
C4 C 0.58914(12) 0.05716(8) 0.03788(7) 0.0221(3) Uani 1 1 d . A .
H4 H 0.6183 0.0343 0.0038 0.027 Uiso 1 1 calc R . .
C5 C 0.58014(11) 0.02505(7) 0.09628(7) 0.0213(3) Uani 1 1 d . . .
H5 H 0.6007 -0.0206 0.1012 0.026 Uiso 1 1 calc R A .
C6 C 0.54152(11) 0.05837(7) 0.14802(7) 0.0178(3) Uani 1 1 d . A .
C7 C 0.46573(11) 0.22619(7) 0.06651(7) 0.0188(3) Uani 1 1 d . . .
C8 C 0.52693(12) 0.28468(7) 0.06511(7) 0.0205(3) Uani 1 1 d . A .
C9 C 0.47758(12) 0.34678(8) 0.05346(8) 0.0245(3) Uani 1 1 d . . .
H9 H 0.5192 0.3861 0.0525 0.029 Uiso 1 1 calc R A .
C10 C 0.36945(13) 0.35270(8) 0.04325(8) 0.0262(3) Uani 1 1 d . A .
C11 C 0.31046(12) 0.29398(8) 0.04306(8) 0.0249(3) Uani 1 1 d . . .
H11 H 0.2367 0.2969 0.0349 0.030 Uiso 1 1 calc R A .
C12 C 0.35624(12) 0.23112(7) 0.05440(7) 0.0207(3) Uani 1 1 d . A .
C13 C 0.64577(11) 0.28232(7) 0.07539(8) 0.0228(3) Uani 1 1 d . . .
H13 H 0.6664 0.2366 0.0921 0.027 Uiso 1 1 calc R A .
C14 C 0.69050(13) 0.33388(8) 0.12575(8) 0.0271(3) Uani 1 1 d . A .
H14A H 0.6773 0.3793 0.1088 0.041 Uiso 1 1 calc R . .
H14B H 0.7658 0.3269 0.1349 0.041 Uiso 1 1 calc R . .
H14C H 0.6569 0.3283 0.1657 0.041 Uiso 1 1 calc R . .
C15 C 0.69309(14) 0.29243(10) 0.01119(9) 0.0356(4) Uani 1 1 d . A .
H15A H 0.6675 0.2573 -0.0195 0.053 Uiso 1 1 calc R . .
H15B H 0.7693 0.2899 0.0188 0.053 Uiso 1 1 calc R . .
H15C H 0.6727 0.3366 -0.0068 0.053 Uiso 1 1 calc R . .
C16 C 0.31631(14) 0.42087(8) 0.03381(10) 0.0347(4) Uani 1 1 d . . .
H16 H 0.2394 0.4127 0.0264 0.042 Uiso 1 1 calc R A .
C17 C 0.3361(2) 0.46448(11) 0.09354(12) 0.0581(6) Uani 1 1 d . A .
H17A H 0.4109 0.4742 0.1015 0.087 Uiso 1 1 calc R . .
H17B H 0.3130 0.4408 0.1309 0.087 Uiso 1 1 calc R . .
H17C H 0.2973 0.5066 0.0868 0.087 Uiso 1 1 calc R . .
C18 C 0.3487(2) 0.45659(11) -0.02562(12) 0.0562(6) Uani 1 1 d . A .
H18A H 0.3096 0.4987 -0.0322 0.084 Uiso 1 1 calc R . .
H18B H 0.3338 0.4278 -0.0637 0.084 Uiso 1 1 calc R . .
H18C H 0.4236 0.4664 -0.0193 0.084 Uiso 1 1 calc R . .
C19 C 0.28697(12) 0.16901(7) 0.05158(7) 0.0222(3) Uani 1 1 d . . .
H19 H 0.3283 0.1320 0.0744 0.027 Uiso 1 1 calc R A .
C20 C 0.18808(12) 0.17856(9) 0.08586(8) 0.0282(3) Uani 1 1 d . A .
H20A H 0.2071 0.1957 0.1297 0.042 Uiso 1 1 calc R . .
H20B H 0.1522 0.1354 0.0883 0.042 Uiso 1 1 calc R . .
H20C H 0.1417 0.2107 0.0615 0.042 Uiso 1 1 calc R . .
C21 C 0.26024(14) 0.14706(9) -0.01908(8) 0.0318(4) Uani 1 1 d . A .
H21A H 0.2238 0.1836 -0.0436 0.048 Uiso 1 1 calc R . .
H21B H 0.2152 0.1073 -0.0205 0.048 Uiso 1 1 calc R . .
H21C H 0.3247 0.1363 -0.0382 0.048 Uiso 1 1 calc R . .
C22 C 0.53064(11) 0.02130(7) 0.21043(7) 0.0185(3) Uani 1 1 d . . .
C23 C 0.42989(11) 0.00331(7) 0.22666(7) 0.0201(3) Uani 1 1 d . A .
C24 C 0.41998(12) -0.02591(7) 0.28641(7) 0.0226(3) Uani 1 1 d . . .
H24 H 0.3524 -0.0374 0.2973 0.027 Uiso 1 1 calc R A .
C25 C 0.50637(12) -0.03904(7) 0.33110(7) 0.0230(3) Uani 1 1 d . A .
C26 C 0.60456(12) -0.02479(7) 0.31290(7) 0.0223(3) Uani 1 1 d . . .
H26 H 0.6642 -0.0357 0.3417 0.027 Uiso 1 1 calc R A .
C27 C 0.61872(11) 0.00526(7) 0.25322(7) 0.0203(3) Uani 1 1 d . A .
C28 C 0.33420(12) 0.01241(8) 0.17758(7) 0.0227(3) Uani 1 1 d . . .
H28 H 0.3472 0.0527 0.1507 0.027 Uiso 1 1 calc R A .
C29 C 0.23285(12) 0.02505(8) 0.20824(8) 0.0284(3) Uani 1 1 d . A .
H29A H 0.2149 -0.0149 0.2323 0.043 Uiso 1 1 calc R . .
H29B H 0.1765 0.0348 0.1742 0.043 Uiso 1 1 calc R . .
H29C H 0.2422 0.0634 0.2379 0.043 Uiso 1 1 calc R . .
C30 C 0.32320(13) -0.04833(9) 0.13194(8) 0.0288(3) Uani 1 1 d . A .
H30A H 0.3885 -0.0549 0.1123 0.043 Uiso 1 1 calc R . .
H30B H 0.2662 -0.0403 0.0978 0.043 Uiso 1 1 calc R . .
H30C H 0.3079 -0.0885 0.1565 0.043 Uiso 1 1 calc R . .
C31 C 0.48874(13) -0.06878(9) 0.39676(8) 0.0283(3) Uani 1 1 d . . .
H31 H 0.4247 -0.0471 0.4108 0.034 Uiso 1 1 calc R A .
C32 C 0.57777(14) -0.05524(9) 0.44953(8) 0.0311(4) Uani 1 1 d . A .
H32A H 0.6395 -0.0808 0.4403 0.047 Uiso 1 1 calc R . .
H32B H 0.5566 -0.0690 0.4916 0.047 Uiso 1 1 calc R . .
H32C H 0.5943 -0.0072 0.4505 0.047 Uiso 1 1 calc R . .
C33 C 0.46670(16) -0.14438(9) 0.39055(9) 0.0384(4) Uani 1 1 d . A .
H33A H 0.4050 -0.1518 0.3597 0.058 Uiso 1 1 calc R . .
H33B H 0.4541 -0.1626 0.4329 0.058 Uiso 1 1 calc R . .
H33C H 0.5269 -0.1670 0.3751 0.058 Uiso 1 1 calc R . .
C34 C 0.72956(12) 0.01908(8) 0.23671(8) 0.0244(3) Uani 1 1 d . . .
H34 H 0.7254 0.0538 0.2018 0.029 Uiso 1 1 calc R A .
C35 C 0.80138(14) 0.04625(10) 0.29436(9) 0.0349(4) Uani 1 1 d . A .
H35A H 0.7672 0.0840 0.3140 0.052 Uiso 1 1 calc R . .
H35B H 0.8671 0.0615 0.2794 0.052 Uiso 1 1 calc R . .
H35C H 0.8157 0.0106 0.3266 0.052 Uiso 1 1 calc R . .
C36 C 0.77726(14) -0.04452(9) 0.21034(9) 0.0343(4) Uani 1 1 d . A .
H36A H 0.7791 -0.0801 0.2430 0.051 Uiso 1 1 calc R . .
H36B H 0.8484 -0.0349 0.2001 0.051 Uiso 1 1 calc R . .
H36C H 0.7348 -0.0592 0.1710 0.051 Uiso 1 1 calc R . .
C38 C 0.42612(11) 0.31202(7) 0.30414(7) 0.0214(3) Uani 1 1 d . . .
C39 C 0.42955(13) 0.35371(8) 0.36678(8) 0.0289(3) Uani 1 1 d . A .
H39A H 0.5019 0.3695 0.3786 0.035 Uiso 1 1 calc R . .
H39B H 0.3846 0.3938 0.3587 0.035 Uiso 1 1 calc R . .
C40 C 0.39339(13) 0.31429(9) 0.42317(8) 0.0314(4) Uani 1 1 d . . .
H40A H 0.3987 0.3427 0.4625 0.038 Uiso 1 1 calc R A .
H40B H 0.3196 0.3008 0.4131 0.038 Uiso 1 1 calc R . .
C41 C 0.46165(14) 0.25229(10) 0.43498(8) 0.0316(4) Uani 1 1 d . A .
H41A H 0.4366 0.2259 0.4707 0.038 Uiso 1 1 calc R . .
H41B H 0.5340 0.2667 0.4489 0.038 Uiso 1 1 calc R . .
C42 C 0.46212(12) 0.20688(8) 0.37489(7) 0.0245(3) Uani 1 1 d . . .
C43 C 0.47898(13) 0.35261(8) 0.25393(9) 0.0294(3) Uani 1 1 d . A .
H43A H 0.5531 0.3583 0.2688 0.044 Uiso 1 1 calc R . .
H43B H 0.4457 0.3968 0.2484 0.044 Uiso 1 1 calc R . .
H43C H 0.4719 0.3287 0.2125 0.044 Uiso 1 1 calc R . .
C44 C 0.31168(12) 0.30182(8) 0.27527(8) 0.0260(3) Uani 1 1 d . A .
H44A H 0.3096 0.2708 0.2385 0.039 Uiso 1 1 calc R . .
H44B H 0.2818 0.3451 0.2606 0.039 Uiso 1 1 calc R . .
H44C H 0.2711 0.2831 0.3084 0.039 Uiso 1 1 calc R . .
C45 C 0.55122(15) 0.15577(10) 0.38879(8) 0.0363(4) Uani 1 1 d . A .
H45A H 0.5511 0.1245 0.3524 0.054 Uiso 1 1 calc R . .
H45B H 0.5412 0.1308 0.4283 0.054 Uiso 1 1 calc R . .
H45C H 0.6181 0.1795 0.3945 0.054 Uiso 1 1 calc R . .
C46 C 0.35917(14) 0.16685(8) 0.36429(8) 0.0298(4) Uani 1 1 d . A .
H46A H 0.3000 0.1978 0.3635 0.045 Uiso 1 1 calc R . .
H46B H 0.3559 0.1346 0.3996 0.045 Uiso 1 1 calc R . .
H46C H 0.3563 0.1427 0.3230 0.045 Uiso 1 1 calc R . .
N2 N 0.65197(13) 0.22380(13) 0.26444(12) 0.0176(3) Uani 0.76 1 d PGD A -1
C47 C 0.70056(10) 0.26835(9) 0.30942(8) 0.0210(4) Uani 0.76 1 d PG A -1
H47 H 0.6608 0.2910 0.3388 0.025 Uiso 0.76 1 calc PR A -1
C48 C 0.80727(11) 0.27975(8) 0.31133(8) 0.0257(5) Uani 0.76 1 d PG A -1
H48 H 0.8405 0.3102 0.3421 0.031 Uiso 0.76 1 calc PR A -1
C49 C 0.86540(12) 0.24661(9) 0.26828(9) 0.0251(5) Uani 0.76 1 d PG A -1
C50 C 0.8168(2) 0.20207(13) 0.22330(10) 0.0226(3) Uani 0.76 1 d PG A -1
H50 H 0.8565 0.1794 0.1939 0.027 Uiso 0.76 1 calc PR A -1
C51 C 0.7101(2) 0.19066(15) 0.22138(13) 0.0190(5) Uani 0.76 1 d PG A -1
H51 H 0.6769 0.1602 0.1906 0.023 Uiso 0.76 1 calc PR A -1
N3 N 0.97136(15) 0.25807(11) 0.26878(11) 0.0334(5) Uani 0.76 1 d PD A -1
C52 C 1.0219(2) 0.31101(17) 0.30927(18) 0.0569(9) Uani 0.76 1 d PD A -1
H52A H 0.9797 0.3520 0.3045 0.085 Uiso 0.76 1 calc PR A -1
H52B H 1.0913 0.3199 0.2958 0.085 Uiso 0.76 1 calc PR A -1
H52C H 1.0286 0.2966 0.3546 0.085 Uiso 0.76 1 calc PR A -1
C53 C 1.0354(4) 0.21682(19) 0.23063(18) 0.0349(9) Uani 0.76 1 d PD A -1
H53A H 1.0260 0.1694 0.2411 0.052 Uiso 0.76 1 calc PR A -1
H53B H 1.1090 0.2291 0.2406 0.052 Uiso 0.76 1 calc PR A -1
H53C H 1.0145 0.2242 0.1845 0.052 Uiso 0.76 1 calc PR A -1
N2B N 0.6487(4) 0.2246(5) 0.2720(4) 0.0176(3) Uani 0.24 1 d PGD A -2
C47B C 0.7030(4) 0.2516(3) 0.3273(3) 0.0210(4) Uani 0.24 1 d PG A -2
H47B H 0.6660 0.2683 0.3612 0.025 Uiso 0.24 1 calc PR A -2
C48B C 0.8114(4) 0.2543(3) 0.3328(3) 0.0257(5) Uani 0.24 1 d PG A -2
H48B H 0.8485 0.2728 0.3706 0.031 Uiso 0.24 1 calc PR A -2
C49B C 0.8655(4) 0.2300(3) 0.2831(3) 0.0251(5) Uani 0.24 1 d PG A -2
C50B C 0.8112(7) 0.2029(5) 0.2279(3) 0.0226(3) Uani 0.24 1 d PG A -2
H50B H 0.8482 0.1863 0.1939 0.027 Uiso 0.24 1 calc PR A -2
C51B C 0.7028(7) 0.2003(6) 0.2223(4) 0.0190(5) Uani 0.24 1 d PG A -2
H51B H 0.6657 0.1818 0.1845 0.023 Uiso 0.24 1 calc PR A -2
N3B N 0.9772(5) 0.2311(4) 0.2925(4) 0.0334(5) Uani 0.24 1 d PD A -2
C52B C 1.0290(6) 0.2656(6) 0.3495(5) 0.0569(9) Uani 0.24 1 d PD A -2
H52D H 1.0133 0.3137 0.3466 0.085 Uiso 0.24 1 calc PR A -2
H52E H 1.1046 0.2590 0.3511 0.085 Uiso 0.24 1 calc PR A -2
H52F H 1.0039 0.2472 0.3888 0.085 Uiso 0.24 1 calc PR A -2
C53B C 1.0404(14) 0.2022(8) 0.2447(7) 0.0349(9) Uani 0.24 1 d PD A -2
H53D H 1.0324 0.1533 0.2442 0.052 Uiso 0.24 1 calc PR A -2
H53E H 1.1140 0.2137 0.2563 0.052 Uiso 0.24 1 calc PR A -2
H53F H 1.0173 0.2203 0.2018 0.052 Uiso 0.24 1 calc PR A -2
C61 C 0.88456(15) 0.09145(9) 0.09849(9) 0.0360(4) Uani 1 1 d . . .
H61A H 0.9286 0.0792 0.1380 0.054 Uiso 1 1 calc R . .
H61B H 0.8123 0.0970 0.1084 0.054 Uiso 1 1 calc R . .
H61C H 0.9095 0.1337 0.0814 0.054 Uiso 1 1 calc R . .
C62 C 0.88959(14) 0.03626(9) 0.04816(9) 0.0324(4) Uani 1 1 d . . .
H62A H 0.8398 0.0470 0.0101 0.039 Uiso 1 1 calc R . .
H62B H 0.8671 -0.0066 0.0666 0.039 Uiso 1 1 calc R . .
C63 C 0.99790(13) 0.02683(8) 0.02593(8) 0.0268(3) Uani 1 1 d . . .
H63A H 1.0213 0.0701 0.0089 0.032 Uiso 1 1 calc R . .
H63B H 1.0472 0.0146 0.0638 0.032 Uiso 1 1 calc R . .

loop_
_atom_site_aniso_label
_atom_site_aniso_U_11
_atom_site_aniso_U_22
_atom_site_aniso_U_33
_atom_site_aniso_U_23
_atom_site_aniso_U_13
_atom_site_aniso_U_12
P1 0.01778(18) 0.01454(18) 0.01949(18) -0.00182(13) 0.00291(13) -0.00077(13)
N1 0.0187(6) 0.0190(6) 0.0212(6) -0.0019(5) 0.0047(4) 0.0010(5)
B1 0.0198(7) 0.0147(7) 0.0210(7) 0.0004(6) 0.0035(6) 0.0004(6)
C1 0.0159(6) 0.0148(6) 0.0187(6) -0.0014(5) 0.0009(5) -0.0024(5)
C2 0.0178(6) 0.0131(6) 0.0225(7) -0.0002(5) 0.0014(5) -0.0024(5)
C3 0.0236(7) 0.0202(7) 0.0198(7) 0.0013(5) 0.0040(5) -0.0013(6)
C4 0.0250(7) 0.0197(7) 0.0223(7) -0.0034(5) 0.0051(6) 0.0013(6)
C5 0.0238(7) 0.0143(7) 0.0257(7) -0.0012(5) 0.0021(6) 0.0016(5)
C6 0.0181(6) 0.0139(6) 0.0212(7) 0.0004(5) 0.0013(5) -0.0015(5)
C7 0.0225(7) 0.0150(6) 0.0191(7) 0.0019(5) 0.0025(5) -0.0005(5)
C8 0.0233(7) 0.0164(7) 0.0222(7) 0.0023(5) 0.0041(5) -0.0010(5)
C9 0.0273(8) 0.0156(7) 0.0310(8) 0.0038(6) 0.0043(6) -0.0024(6)
C10 0.0293(8) 0.0167(7) 0.0328(8) 0.0057(6) 0.0036(6) 0.0028(6)
C11 0.0212(7) 0.0214(7) 0.0320(8) 0.0063(6) 0.0016(6) 0.0007(6)
C12 0.0235(7) 0.0172(7) 0.0215(7) 0.0030(5) 0.0023(5) -0.0015(5)
C13 0.0211(7) 0.0162(7) 0.0314(8) 0.0002(6) 0.0047(6) -0.0018(5)
C14 0.0254(8) 0.0192(7) 0.0360(9) -0.0001(6) 0.0009(6) -0.0032(6)
C15 0.0312(9) 0.0382(10) 0.0395(10) -0.0046(8) 0.0132(7) -0.0068(7)
C16 0.0299(9) 0.0189(8) 0.0547(11) 0.0090(7) 0.0019(8) 0.0050(6)
C17 0.0712(16) 0.0358(11) 0.0670(15) -0.0056(10) 0.0054(12) 0.0267(11)
C18 0.0683(15) 0.0364(11) 0.0647(15) 0.0257(10) 0.0104(12) 0.0192(10)
C19 0.0209(7) 0.0184(7) 0.0266(7) 0.0048(6) -0.0008(6) -0.0024(5)
C20 0.0239(8) 0.0278(8) 0.0332(8) 0.0018(6) 0.0034(6) -0.0053(6)
C21 0.0333(9) 0.0299(9) 0.0317(9) -0.0032(7) 0.0006(7) -0.0049(7)
C22 0.0232(7) 0.0115(6) 0.0210(7) -0.0002(5) 0.0024(5) 0.0002(5)
C23 0.0237(7) 0.0129(6) 0.0235(7) 0.0004(5) 0.0014(6) -0.0010(5)
C24 0.0226(7) 0.0187(7) 0.0269(8) 0.0036(6) 0.0036(6) -0.0024(5)
C25 0.0270(8) 0.0172(7) 0.0251(7) 0.0041(6) 0.0045(6) 0.0007(6)
C26 0.0230(7) 0.0176(7) 0.0257(7) 0.0039(6) -0.0002(6) 0.0014(5)
C27 0.0227(7) 0.0137(6) 0.0249(7) 0.0007(5) 0.0034(6) 0.0010(5)
C28 0.0225(7) 0.0193(7) 0.0260(7) 0.0058(6) 0.0001(6) -0.0042(5)
C29 0.0228(8) 0.0262(8) 0.0353(9) 0.0017(7) -0.0009(6) -0.0011(6)
C30 0.0286(8) 0.0310(9) 0.0265(8) 0.0006(6) 0.0024(6) -0.0088(7)
C31 0.0280(8) 0.0294(8) 0.0280(8) 0.0094(6) 0.0055(6) 0.0001(6)
C32 0.0347(9) 0.0335(9) 0.0252(8) 0.0072(7) 0.0047(7) 0.0024(7)
C33 0.0417(10) 0.0322(9) 0.0406(10) 0.0155(8) 0.0005(8) -0.0095(8)
C34 0.0220(7) 0.0227(7) 0.0284(8) 0.0082(6) 0.0026(6) 0.0011(6)
C35 0.0271(8) 0.0400(10) 0.0361(9) 0.0127(8) -0.0038(7) -0.0080(7)
C36 0.0307(9) 0.0322(9) 0.0417(10) 0.0109(7) 0.0116(7) 0.0121(7)
C38 0.0202(7) 0.0164(7) 0.0280(7) -0.0041(6) 0.0056(6) 0.0002(5)
C39 0.0255(8) 0.0238(8) 0.0380(9) -0.0129(7) 0.0066(7) -0.0020(6)
C40 0.0288(8) 0.0365(9) 0.0298(8) -0.0142(7) 0.0075(7) -0.0008(7)
C41 0.0302(8) 0.0423(10) 0.0225(8) -0.0053(7) 0.0044(6) 0.0013(7)
C42 0.0276(8) 0.0261(8) 0.0202(7) 0.0008(6) 0.0053(6) 0.0045(6)
C43 0.0331(9) 0.0160(7) 0.0407(9) -0.0008(6) 0.0122(7) -0.0004(6)
C44 0.0213(7) 0.0243(8) 0.0325(8) -0.0037(6) 0.0025(6) 0.0038(6)
C45 0.0437(10) 0.0400(10) 0.0261(8) 0.0086(7) 0.0081(7) 0.0152(8)
C46 0.0376(9) 0.0252(8) 0.0287(8) 0.0007(6) 0.0125(7) -0.0055(7)
N2 0.0190(6) 0.0167(6) 0.0175(9) -0.0047(6) 0.0046(5) -0.0002(5)
C47 0.0202(8) 0.0230(12) 0.0196(12) -0.0014(8) 0.0014(8) -0.0004(7)
C48 0.0202(8) 0.0253(12) 0.0310(12) -0.0111(8) 0.0006(8) -0.0029(9)
C49 0.0220(8) 0.0190(13) 0.0351(13) -0.0027(9) 0.0058(8) -0.0021(8)
C50 0.0208(8) 0.0209(7) 0.0275(8) -0.0047(6) 0.0084(6) 0.0009(6)
C51 0.0192(8) 0.0126(12) 0.0254(7) -0.0027(7) 0.0039(6) 0.0023(8)
N3 0.0168(8) 0.0300(12) 0.0541(15) -0.0190(9) 0.0072(9) -0.0044(9)
C52 0.0229(11) 0.0585(18) 0.090(2) -0.0430(16) 0.0075(13) -0.0096(12)
C53 0.0212(10) 0.032(2) 0.052(2) -0.0109(14) 0.0084(15) -0.0006(13)
N2B 0.0190(6) 0.0167(6) 0.0175(9) -0.0047(6) 0.0046(5) -0.0002(5)
C47B 0.0202(8) 0.0230(12) 0.0196(12) -0.0014(8) 0.0014(8) -0.0004(7)
C48B 0.0202(8) 0.0253(12) 0.0310(12) -0.0111(8) 0.0006(8) -0.0029(9)
C49B 0.0220(8) 0.0190(13) 0.0351(13) -0.0027(9) 0.0058(8) -0.0021(8)
C50B 0.0208(8) 0.0209(7) 0.0275(8) -0.0047(6) 0.0084(6) 0.0009(6)
C51B 0.0192(8) 0.0126(12) 0.0254(7) -0.0027(7) 0.0039(6) 0.0023(8)
N3B 0.0168(8) 0.0300(12) 0.0541(15) -0.0190(9) 0.0072(9) -0.0044(9)
C52B 0.0229(11) 0.0585(18) 0.090(2) -0.0430(16) 0.0075(13) -0.0096(12)
C53B 0.0212(10) 0.032(2) 0.052(2) -0.0109(14) 0.0084(15) -0.0006(13)
C61 0.0448(10) 0.0315(9) 0.0335(9) -0.0071(7) 0.0125(8) -0.0065(8)
C62 0.0378(9) 0.0287(9) 0.0318(9) -0.0068(7) 0.0082(7) -0.0100(7)
C63 0.0326(8) 0.0216(8) 0.0258(8) -0.0036(6) 0.0008(6) -0.0050(6)

loop_
_atom_type_symbol
_atom_type_description
_atom_type_scat_dispersion_real
_atom_type_scat_dispersion_imag
_atom_type_scat_source
C C 0.0033 0.0016 'International Tables Vol C Tables 4.2.6.8 and 6.1.1.4'
H H 0.0000 0.0000 'International Tables Vol C Tables 4.2.6.8 and 6.1.1.4'
B B 0.0013 0.0007 'International Tables Vol C Tables 4.2.6.8 and 6.1.1.4'
N N 0.0061 0.0033 'International Tables Vol C Tables 4.2.6.8 and 6.1.1.4'
P P 0.1023 0.0942 'International Tables Vol C Tables 4.2.6.8 and 6.1.1.4'

loop_
_geom_angle_atom_site_label_1
_geom_angle_atom_site_label_2
_geom_angle_atom_site_label_3
_geom_angle
_geom_angle_site_symmetry_1
B1 P1 C1 114.36(7) .
B1 N1 C38 117.98(12) .
B1 N1 C42 117.84(12) .
C38 N1 C42 119.16(11) .
N1 B1 N2B 107.8(4) .
N1 B1 N2 113.09(14) .
N2B B1 N2 5.9(4) .
N1 B1 P1 119.48(11) .
N2B B1 P1 132.7(4) .
N2 B1 P1 127.41(13) .
C2 C1 C6 118.28(12) .
C2 C1 P1 120.39(10) .
C6 C1 P1 120.41(10) .
C3 C2 C1 120.18(13) .
C3 C2 C7 119.29(13) .
C1 C2 C7 120.35(12) .
C4 C3 C2 120.85(13) .
C4 C3 H3 119.6 .
C2 C3 H3 119.6 .
C5 C4 C3 119.40(13) .
C5 C4 H4 120.3 .
C3 C4 H4 120.3 .
C4 C5 C6 121.44(13) .
C4 C5 H5 119.3 .
C6 C5 H5 119.3 .
C5 C6 C1 119.69(13) .
C5 C6 C22 119.94(12) .
C1 C6 C22 120.35(12) .
C8 C7 C12 119.37(13) .
C8 C7 C2 122.02(13) .
C12 C7 C2 118.60(12) .
C9 C8 C7 119.25(14) .
C9 C8 C13 118.89(13) .
C7 C8 C13 121.86(13) .
C10 C9 C8 122.05(14) .
C10 C9 H9 119.0 .
C8 C9 H9 119.0 .
C9 C10 C11 117.77(14) .
C9 C10 C16 121.62(14) .
C11 C10 C16 120.60(14) .
C12 C11 C10 122.12(14) .
C12 C11 H11 118.9 .
C10 C11 H11 118.9 .
C11 C12 C7 119.39(13) .
C11 C12 C19 119.14(13) .
C7 C12 C19 121.45(13) .
C8 C13 C15 110.87(13) .
C8 C13 C14 112.13(13) .
C15 C13 C14 110.44(13) .
C8 C13 H13 107.7 .
C15 C13 H13 107.7 .
C14 C13 H13 107.7 .
C13 C14 H14A 109.5 .
C13 C14 H14B 109.5 .
H14A C14 H14B 109.5 .
C13 C14 H14C 109.5 .
H14A C14 H14C 109.5 .
H14B C14 H14C 109.5 .
C13 C15 H15A 109.5 .
C13 C15 H15B 109.5 .
H15A C15 H15B 109.5 .
C13 C15 H15C 109.5 .
H15A C15 H15C 109.5 .
H15B C15 H15C 109.5 .
C17 C16 C18 111.06(18) .
C17 C16 C10 111.69(15) .
C18 C16 C10 111.38(16) .
C17 C16 H16 107.5 .
C18 C16 H16 107.5 .
C10 C16 H16 107.5 .
C16 C17 H17A 109.5 .
C16 C17 H17B 109.5 .
H17A C17 H17B 109.5 .
C16 C17 H17C 109.5 .
H17A C17 H17C 109.5 .
H17B C17 H17C 109.5 .
C16 C18 H18A 109.5 .
C16 C18 H18B 109.5 .
H18A C18 H18B 109.5 .
C16 C18 H18C 109.5 .
H18A C18 H18C 109.5 .
H18B C18 H18C 109.5 .
C12 C19 C20 113.13(13) .
C12 C19 C21 109.96(13) .
C20 C19 C21 111.26(13) .
C12 C19 H19 107.4 .
C20 C19 H19 107.4 .
C21 C19 H19 107.4 .
C19 C20 H20A 109.5 .
C19 C20 H20B 109.5 .
H20A C20 H20B 109.5 .
C19 C20 H20C 109.5 .
H20A C20 H20C 109.5 .
H20B C20 H20C 109.5 .
C19 C21 H21A 109.5 .
C19 C21 H21B 109.5 .
H21A C21 H21B 109.5 .
C19 C21 H21C 109.5 .
H21A C21 H21C 109.5 .
H21B C21 H21C 109.5 .
C27 C22 C23 119.44(13) .
C27 C22 C6 120.95(13) .
C23 C22 C6 119.60(12) .
C24 C23 C22 119.18(13) .
C24 C23 C28 120.30(13) .
C22 C23 C28 120.44(13) .
C23 C24 C25 122.13(14) .
C23 C24 H24 118.9 .
C25 C24 H24 118.9 .
C26 C25 C24 117.85(14) .
C26 C25 C31 123.14(14) .
C24 C25 C31 119.01(14) .
C25 C26 C27 122.14(14) .
C25 C26 H26 118.9 .
C27 C26 H26 118.9 .
C26 C27 C22 119.06(13) .
C26 C27 C34 118.90(13) .
C22 C27 C34 122.04(13) .
C23 C28 C29 113.98(13) .
C23 C28 C30 109.63(13) .
C29 C28 C30 110.95(13) .
C23 C28 H28 107.3 .
C29 C28 H28 107.3 .
C30 C28 H28 107.3 .
C28 C29 H29A 109.5 .
C28 C29 H29B 109.5 .
H29A C29 H29B 109.5 .
C28 C29 H29C 109.5 .
H29A C29 H29C 109.5 .
H29B C29 H29C 109.5 .
C28 C30 H30A 109.5 .
C28 C30 H30B 109.5 .
H30A C30 H30B 109.5 .
C28 C30 H30C 109.5 .
H30A C30 H30C 109.5 .
H30B C30 H30C 109.5 .
C25 C31 C32 113.81(13) .
C25 C31 C33 110.43(14) .
C32 C31 C33 110.63(14) .
C25 C31 H31 107.2 .
C32 C31 H31 107.2 .
C33 C31 H31 107.2 .
C31 C32 H32A 109.5 .
C31 C32 H32B 109.5 .
H32A C32 H32B 109.5 .
C31 C32 H32C 109.5 .
H32A C32 H32C 109.5 .
H32B C32 H32C 109.5 .
C31 C33 H33A 109.5 .
C31 C33 H33B 109.5 .
H33A C33 H33B 109.5 .
C31 C33 H33C 109.5 .
H33A C33 H33C 109.5 .
H33B C33 H33C 109.5 .
C27 C34 C36 110.44(13) .
C27 C34 C35 113.05(13) .
C36 C34 C35 109.76(14) .
C27 C34 H34 107.8 .
C36 C34 H34 107.8 .
C35 C34 H34 107.8 .
C34 C35 H35A 109.5 .
C34 C35 H35B 109.5 .
H35A C35 H35B 109.5 .
C34 C35 H35C 109.5 .
H35A C35 H35C 109.5 .
H35B C35 H35C 109.5 .
C34 C36 H36A 109.5 .
C34 C36 H36B 109.5 .
H36A C36 H36B 109.5 .
C34 C36 H36C 109.5 .
H36A C36 H36C 109.5 .
H36B C36 H36C 109.5 .
N1 C38 C43 109.18(12) .
N1 C38 C39 108.77(13) .
C43 C38 C39 108.28(13) .
N1 C38 C44 114.31(12) .
C43 C38 C44 106.12(13) .
C39 C38 C44 110.01(12) .
C40 C39 C38 112.78(13) .
C40 C39 H39A 109.0 .
C38 C39 H39A 109.0 .
C40 C39 H39B 109.0 .
C38 C39 H39B 109.0 .
H39A C39 H39B 107.8 .
C41 C40 C39 109.00(13) .
C41 C40 H40A 109.9 .
C39 C40 H40A 109.9 .
C41 C40 H40B 109.9 .
C39 C40 H40B 109.9 .
H40A C40 H40B 108.3 .
C40 C41 C42 113.30(13) .
C40 C41 H41A 108.9 .
C42 C41 H41A 108.9 .
C40 C41 H41B 108.9 .
C42 C41 H41B 108.9 .
H41A C41 H41B 107.7 .
N1 C42 C45 108.06(12) .
N1 C42 C41 109.27(13) .
C45 C42 C41 107.49(14) .
N1 C42 C46 114.27(13) .
C45 C42 C46 107.37(14) .
C41 C42 C46 110.14(13) .
C38 C43 H43A 109.5 .
C38 C43 H43B 109.5 .
H43A C43 H43B 109.5 .
C38 C43 H43C 109.5 .
H43A C43 H43C 109.5 .
H43B C43 H43C 109.5 .
C38 C44 H44A 109.5 .
C38 C44 H44B 109.5 .
H44A C44 H44B 109.5 .
C38 C44 H44C 109.5 .
H44A C44 H44C 109.5 .
H44B C44 H44C 109.5 .
C42 C45 H45A 109.5 .
C42 C45 H45B 109.5 .
H45A C45 H45B 109.5 .
C42 C45 H45C 109.5 .
H45A C45 H45C 109.5 .
H45B C45 H45C 109.5 .
C42 C46 H46A 109.5 .
C42 C46 H46B 109.5 .
H46A C46 H46B 109.5 .
C42 C46 H46C 109.5 .
H46A C46 H46C 109.5 .
H46B C46 H46C 109.5 .
C47 N2 C51 120.0 .
C47 N2 B1 117.59(16) .
C51 N2 B1 122.40(16) .
C48 C47 N2 120.0 .
C48 C47 H47 120.0 .
N2 C47 H47 120.0 .
C47 C48 C49 120.0 .
C47 C48 H48 120.0 .
C49 C48 H48 120.0 .
N3 C49 C48 120.84(16) .
N3 C49 C50 119.15(16) .
C48 C49 C50 120.0 .
C51 C50 C49 120.0 .
C51 C50 H50 120.0 .
C49 C50 H50 120.0 .
C50 C51 N2 120.0 .
C50 C51 H51 120.0 .
N2 C51 H51 120.0 .
C49 N3 C53 121.1(3) .
C49 N3 C52 120.39(19) .
C53 N3 C52 118.5(3) .
C47B N2B C51B 120.0 .
C47B N2B B1 123.8(6) .
C51B N2B B1 116.0(6) .
C48B C47B N2B 120.0 .
C48B C47B H47B 120.0 .
N2B C47B H47B 120.0 .
C47B C48B C49B 120.0 .
C47B C48B H48B 120.0 .
C49B C48B H48B 120.0 .
C50B C49B C48B 120.0 .
C50B C49B N3B 122.2(6) .
C48B C49B N3B 117.8(5) .
C51B C50B C49B 120.0 .
C51B C50B H50B 120.0 .
C49B C50B H50B 120.0 .
C50B C51B N2B 120.0 .
C50B C51B H51B 120.0 .
N2B C51B H51B 120.0 .
C49B N3B C53B 121.5(10) .
C49B N3B C52B 119.1(6) .
C53B N3B C52B 119.4(10) .
N3B C52B H52D 109.5 .
N3B C52B H52E 109.5 .
H52D C52B H52E 109.5 .
N3B C52B H52F 109.5 .
H52D C52B H52F 109.5 .
H52E C52B H52F 109.5 .
N3B C53B H53D 109.5 .
N3B C53B H53E 109.5 .
H53D C53B H53E 109.5 .
N3B C53B H53F 109.5 .
H53D C53B H53F 109.5 .
H53E C53B H53F 109.5 .
C62 C61 H61A 109.5 .
C62 C61 H61B 109.5 .
H61A C61 H61B 109.5 .
C62 C61 H61C 109.5 .
H61A C61 H61C 109.5 .
H61B C61 H61C 109.5 .
C61 C62 C63 113.63(14) .
C61 C62 H62A 108.8 .
C63 C62 H62A 108.8 .
C61 C62 H62B 108.8 .
C63 C62 H62B 108.8 .
H62A C62 H62B 107.7 .
C63 C63 C62 113.58(17) 3_755
C63 C63 H63A 108.8 3_755
C62 C63 H63A 108.8 .
C63 C63 H63B 108.8 3_755
C62 C63 H63B 108.8 .
H63A C63 H63B 107.7 .

loop_
_geom_bond_atom_site_label_1
_geom_bond_atom_site_label_2
_geom_bond_distance
_geom_bond_site_symmetry_2
P1 B1 1.8092(17) .
P1 C1 1.8509(14) .
N1 B1 1.4837(19) .
N1 C38 1.4910(19) .
N1 C42 1.4927(19) .
B1 N2B 1.548(5) .
B1 N2 1.593(2) .
C1 C2 1.4190(19) .
C1 C6 1.4252(19) .
C2 C3 1.398(2) .
C2 C7 1.5086(19) .
C3 C4 1.393(2) .
C3 H3 0.9500 .
C4 C5 1.386(2) .
C4 H4 0.9500 .
C5 C6 1.397(2) .
C5 H5 0.9500 .
C6 C22 1.5104(19) .
C7 C8 1.409(2) .
C7 C12 1.411(2) .
C8 C9 1.401(2) .
C8 C13 1.525(2) .
C9 C10 1.393(2) .
C9 H9 0.9500 .
C10 C11 1.395(2) .
C10 C16 1.524(2) .
C11 C12 1.394(2) .
C11 H11 0.9500 .
C12 C19 1.523(2) .
C13 C15 1.535(2) .
C13 C14 1.535(2) .
C13 H13 1.0000 .
C14 H14A 0.9800 .
C14 H14B 0.9800 .
C14 H14C 0.9800 .
C15 H15A 0.9800 .
C15 H15B 0.9800 .
C15 H15C 0.9800 .
C16 C17 1.514(3) .
C16 C18 1.519(3) .
C16 H16 1.0000 .
C17 H17A 0.9800 .
C17 H17B 0.9800 .
C17 H17C 0.9800 .
C18 H18A 0.9800 .
C18 H18B 0.9800 .
C18 H18C 0.9800 .
C19 C20 1.533(2) .
C19 C21 1.536(2) .
C19 H19 1.0000 .
C20 H20A 0.9800 .
C20 H20B 0.9800 .
C20 H20C 0.9800 .
C21 H21A 0.9800 .
C21 H21B 0.9800 .
C21 H21C 0.9800 .
C22 C27 1.405(2) .
C22 C23 1.420(2) .
C23 C24 1.388(2) .
C23 C28 1.528(2) .
C24 C25 1.399(2) .
C24 H24 0.9500 .
C25 C26 1.386(2) .
C25 C31 1.524(2) .
C26 C27 1.405(2) .
C26 H26 0.9500 .
C27 C34 1.527(2) .
C28 C29 1.531(2) .
C28 C30 1.534(2) .
C28 H28 1.0000 .
C29 H29A 0.9800 .
C29 H29B 0.9800 .
C29 H29C 0.9800 .
C30 H30A 0.9800 .
C30 H30B 0.9800 .
C30 H30C 0.9800 .
C31 C32 1.527(2) .
C31 C33 1.535(2) .
C31 H31 1.0000 .
C32 H32A 0.9800 .
C32 H32B 0.9800 .
C32 H32C 0.9800 .
C33 H33A 0.9800 .
C33 H33B 0.9800 .
C33 H33C 0.9800 .
C34 C36 1.533(2) .
C34 C35 1.535(2) .
C34 H34 1.0000 .
C35 H35A 0.9800 .
C35 H35B 0.9800 .
C35 H35C 0.9800 .
C36 H36A 0.9800 .
C36 H36B 0.9800 .
C36 H36C 0.9800 .
C38 C43 1.532(2) .
C38 C39 1.540(2) .
C38 C44 1.547(2) .
C39 C40 1.522(2) .
C39 H39A 0.9900 .
C39 H39B 0.9900 .
C40 C41 1.521(3) .
C40 H40A 0.9900 .
C40 H40B 0.9900 .
C41 C42 1.541(2) .
C41 H41A 0.9900 .
C41 H41B 0.9900 .
C42 C45 1.539(2) .
C42 C46 1.544(2) .
C43 H43A 0.9800 .
C43 H43B 0.9800 .
C43 H43C 0.9800 .
C44 H44A 0.9800 .
C44 H44B 0.9800 .
C44 H44C 0.9800 .
C45 H45A 0.9800 .
C45 H45B 0.9800 .
C45 H45C 0.9800 .
C46 H46A 0.9800 .
C46 H46B 0.9800 .
C46 H46C 0.9800 .
N2 C47 1.3900 .
N2 C51 1.3900 .
C47 C48 1.3900 .
C47 H47 0.9500 .
C48 C49 1.3900 .
C48 H48 0.9500 .
C49 N3 1.383(2) .
C49 C50 1.3900 .
C50 C51 1.3900 .
C50 H50 0.9500 .
C51 H51 0.9500 .
N3 C53 1.455(3) .
N3 C52 1.460(3) .
C52 H52A 0.9800 .
C52 H52B 0.9800 .
C52 H52C 0.9800 .
C53 H53A 0.9800 .
C53 H53B 0.9800 .
C53 H53C 0.9800 .
N2B C47B 1.3900 .
N2B C51B 1.3900 .
C47B C48B 1.3900 .
C47B H47B 0.9500 .
C48B C49B 1.3900 .
C48B H48B 0.9500 .
C49B C50B 1.3900 .
C49B N3B 1.433(9) .
C50B C51B 1.3900 .
C50B H50B 0.9500 .
C51B H51B 0.9500 .
N3B C53B 1.465(7) .
N3B C52B 1.468(7) .
C52B H52D 0.9800 .
C52B H52E 0.9800 .
C52B H52F 0.9800 .
C53B H53D 0.9800 .
C53B H53E 0.9800 .
C53B H53F 0.9800 .
C61 C62 1.523(2) .
C61 H61A 0.9800 .
C61 H61B 0.9800 .
C61 H61C 0.9800 .
C62 C63 1.525(2) .
C62 H62A 0.9900 .
C62 H62B 0.9900 .
C63 C63 1.522(3) 3_755
C63 H63A 0.9900 .
C63 H63B 0.9900 .
